data_7022820
loop_
_publ_author_name
'Chandrasekhar, Vadapalli'
'Narayanan, Ramakirushnan Suriya'

_publ_section_title
;
 Metalation studies of 3- and 4-pyridyloxycyclophosphazenes:
 metallamacrocycles to coordination polymers.
;
_journal_issue 18
_journal_name_full 'Dalton transactions (Cambridge, England : 2003)'
_journal_page_first 6619
_journal_page_last 6632
_journal_paper_doi 10.1039/c3dt33084b
_journal_volume 42
_journal_year 2013
_chemical_formula_moiety 'C64 H48 Ag4 N14 O12 P6, 2(C H4 O), 3(N O3), 2(H2 O), 2(C1.5 N O2)'
_chemical_formula_sum 'C69 H60 Ag4 N19 O29 P6'
_chemical_formula_weight 2236.66
_chemical_name_systematic
;
?
;
_space_group_crystal_system monoclinic
_space_group_IT_number 15
_space_group_name_Hall '-C 2yc'
_space_group_name_H-M_alt 'C 1 2/c 1'
_symmetry_space_group_name_Hall '-C 2yc'
_symmetry_space_group_name_H-M 'C 1 2/c 1'
_atom_sites_solution_hydrogens geom
_atom_sites_solution_primary direct
_atom_sites_solution_secondary difmap
_audit_creation_date 2013-02-05
_audit_creation_method
;
Olex2 1.2
(compiled Dec 5 2012 16:20:19, GUI svn.r4385)
;
_cell_angle_alpha 90.00
_cell_angle_beta 112.26(3)
_cell_angle_gamma 90.00
_cell_formula_units_Z 4
_cell_length_a 27.730(2)
_cell_length_b 11.791(3)
_cell_length_c 26.394(4)
_cell_measurement_reflns_used 8096
_cell_measurement_temperature 293(2)
_cell_measurement_theta_max 28.26
_cell_measurement_theta_min 2.32
_cell_volume 7987(3)
_computing_cell_refinement 'SAINT v6.45A (Bruker, 2003)'
_computing_data_reduction 'SAINT v6.45A (Bruker, 2003)'
_computing_molecular_graphics
;
O. V. Dolomanov, L. J. Bourhis, R. J. Gildea, J. A. K. Howard and H. Puschmann,
OLEX2: a complete structure solution, refinement and analysis program.
J. Appl. Cryst. (2009). 42, 339-341.
;
_computing_publication_material
;
O. V. Dolomanov, L. J. Bourhis, R. J. Gildea, J. A. K. Howard and H. Puschmann,
OLEX2: a complete structure solution, refinement and analysis program.
J. Appl. Cryst. (2009). 42, 339-341.
;
_computing_structure_refinement
;
XL, G.M. Sheldrick, Acta Cryst.
(2008). A64, 112-122
;
_computing_structure_solution 'SHELXS-97 (Sheldrick, 1990)'
_diffrn_ambient_temperature 293(2)
_diffrn_measured_fraction_theta_full 0.980
_diffrn_measured_fraction_theta_max 0.980
_diffrn_measurement_device_type 'CCD area detector'
_diffrn_measurement_method 'phi and omega scans'
_diffrn_radiation_monochromator graphite
_diffrn_radiation_type MoK\a
_diffrn_radiation_wavelength 0.71073
_diffrn_reflns_av_R_equivalents 0.0565
_diffrn_reflns_av_unetI/netI 0.0529
_diffrn_reflns_limit_h_max 27
_diffrn_reflns_limit_h_min -34
_diffrn_reflns_limit_k_max 14
_diffrn_reflns_limit_k_min -12
_diffrn_reflns_limit_l_max 32
_diffrn_reflns_limit_l_min -32
_diffrn_reflns_number 21219
_diffrn_reflns_theta_full 26.00
_diffrn_reflns_theta_max 26.00
_diffrn_reflns_theta_min 2.32
_diffrn_source 'fine-focus sealed tube'
_exptl_absorpt_coefficient_mu 1.184
_exptl_absorpt_correction_T_max 1
_exptl_absorpt_correction_T_min 0.628292
_exptl_absorpt_correction_type multi-scan
_exptl_absorpt_process_details
;
SADABS v.2.10 (Bruker,2003) was used for absorption correction.
R(int) was 0.0967 before and 0.0262 after correction.
The Ratio of minimum to maximum transmission is 0.6283.
The \l/2 correction factor is 0.0015.
;
_exptl_crystal_colour colourless
_exptl_crystal_colour_primary colourless
_exptl_crystal_density_diffrn 1.860
_exptl_crystal_density_method 'not measured'
_exptl_crystal_description block
_exptl_crystal_F_000 4468
_exptl_crystal_size_max 0.13
_exptl_crystal_size_mid 0.11
_exptl_crystal_size_min 0.08
_refine_diff_density_max 1.138
_refine_diff_density_min -0.930
_refine_diff_density_rms 0.114
_refine_ls_extinction_method none
_refine_ls_goodness_of_fit_ref 1.060
_refine_ls_hydrogen_treatment constr
_refine_ls_matrix_type full
_refine_ls_number_parameters 612
_refine_ls_number_reflns 7720
_refine_ls_number_restraints 76
_refine_ls_restrained_S_all 1.081
_refine_ls_R_factor_all 0.0546
_refine_ls_R_factor_gt 0.0452
_refine_ls_shift/su_max 0.000
_refine_ls_shift/su_mean 0.000
_refine_ls_structure_factor_coef Fsqd
_refine_ls_weighting_details 'calc w=1/[\s^2^(Fo^2^)+(0.0583P)^2^+19.3021P] where P=(Fo^2^+2Fc^2^)/3'
_refine_ls_weighting_scheme calc
_refine_ls_wR_factor_gt 0.1143
_refine_ls_wR_factor_ref 0.1199
_reflns_number_gt 6579
_reflns_number_total 7720
_reflns_threshold_expression >2sigma(I)
_cod_data_source_file c3dt33084b.txt
_cod_data_source_block 908591
_cod_original_cell_volume 7987.0(2)
_cod_database_code 7022820
_olex2_refinement_description
;
1. Fixed Uiso
At 1.2 times of:
H4 of C4, H3 of C3, H8 of C8, H2 of C2, H5 of C5, H10 of C10, H9 of C9, H11
of C11, H20 of C20, H25 of C25, H16 of C16, H30 of C30, H19 of C19, H27 of
C27, H15 of C15, H31 of C31, H17 of C17, H22 of C22, H24 of C24, H26 of C26,
H29 of C29, H14 of C14, H21 of C21, H32 of C32
At 1.5 times of:
H13 of O13, {H33A,H33B,H33C} of C33, {H12A,H12B} of O12
2. Restrained distances
N10-C34 = N10-C37 = N10-C36 = N10-O15 = N10-O16 = N10-O14
1.24 with sigma of 0.02
N10-C34
1.26 with sigma of 0.02
N10-C34 = N10-C37 = N10-C36 = N10-O15 = N10-O16 = N10-O14
1.26 with sigma of 0.02
O18-C36
1.46 with sigma of 0.02
N10-C34 = N10-C37 = N10-C36 = N10-O15 = N10-O16 = N10-O14
1.26 with sigma of 0.02
N10-C34
1.26 with sigma of 0.02
N10-C34
1.26 with sigma of 0.02
N10-C34
1.26 with sigma of 0.02
N10-C34
1.26 with sigma of 0.02
O18-C36
1.46 with sigma of 0.02
C34-C37
2.1 with sigma of 0.04
C36-C34
2 with sigma of 0.04
C34-C36
2 with sigma of 0.04
C36-C37
2 with sigma of 0.04
C34-C37
2 with sigma of 0.04
C37-C34
1.8 with sigma of 0.04
C37-C34
1.8 with sigma of 0.04
C37-O18
2 with sigma of 0.04
C37-C34
2 with sigma of 0.04
3. Uiso/Uaniso restraints and constraints
Uanis(N10) ~ Ueq: with sigma of 0.01 and sigma for terminal atoms of 0.02
Uanis(O14) ~ Ueq: with sigma of 0.01 and sigma for terminal atoms of 0.02
Uanis(O15) ~ Ueq: with sigma of 0.01 and sigma for terminal atoms of 0.02
Uanis(C37) ~ Ueq: with sigma of 0.01 and sigma for terminal atoms of 0.02
Uanis(C36) ~ Ueq: with sigma of 0.01 and sigma for terminal atoms of 0.02
Uanis(O16) ~ Ueq: with sigma of 0.01 and sigma for terminal atoms of 0.02
Uanis(C34) ~ Ueq: with sigma of 0.01 and sigma for terminal atoms of 0.02
Uanis(C36) = Uanis(O16)
Uanis(C37) = Uanis(O15)
4. Others
Fixed Sof: O7(0.5) O8A(0.5) O8B(0.5) C34(0.5) O18(0.5) C37(0.5) C36(0.5)
O15(0.5) O16(0.5) O14(0.5)
5.a Free rotating group:
O12(H12A,H12B)
5.b Aromatic/amide H refined with riding coordinates:
C2(H2), C3(H3), C4(H4), C5(H5), C8(H8), C9(H9), C10(H10), C11(H11), C14(H14),
C15(H15), C16(H16), C17(H17), C19(H19), C20(H20), C21(H21), C22(H22), C24(H24),
C25(H25), C26(H26), C27(H27), C29(H29), C30(H30), C31(H31), C32(H32)
5.c Idealised Me refined as rotating group:
C33(H33A,H33B,H33C)
5.d Idealised tetrahedral OH refined as rotating group:
O13(H13)
;

loop_
_space_group_symop_id
_space_group_symop_operation_xyz
1 'x, y, z'
2 '-x, y, -z+1/2'
3 'x+1/2, y+1/2, z'
4 '-x+1/2, y+1/2, -z+1/2'
5 '-x, -y, -z'
6 'x, -y, z-1/2'
7 '-x+1/2, -y+1/2, -z'
8 'x+1/2, -y+1/2, z-1/2'

loop_
_atom_site_label
_atom_site_type_symbol
_atom_site_fract_x
_atom_site_fract_y
_atom_site_fract_z
_atom_site_U_iso_or_equiv
_atom_site_adp_type
_atom_site_occupancy
_atom_site_symmetry_multiplicity
_atom_site_calc_flag
_atom_site_refinement_flags
_atom_site_disorder_assembly
_atom_site_disorder_group
Ag1 Ag 0.111099(13) 0.69211(3) -0.061535(14) 0.02940(11) Uani 1 1 d . . .
Ag2 Ag 0.134742(13) 0.95848(3) -0.050188(13) 0.02971(11) Uani 1 1 d . . .
C1 C 0.34078(17) 0.7909(4) 0.36956(18) 0.0266(9) Uani 1 1 d . . .
C2 C 0.38659(18) 0.8382(4) 0.3702(2) 0.0377(11) Uani 1 1 d . . .
H2 H 0.3953 0.8358 0.3395 0.045 Uiso 1 1 calc R . .
C3 C 0.4192(2) 0.8895(4) 0.4183(3) 0.0501(15) Uani 1 1 d . . .
H3 H 0.4501 0.9227 0.4198 0.060 Uiso 1 1 calc R . .
C4 C 0.4066(2) 0.8922(5) 0.4639(3) 0.0593(19) Uani 1 1 d . . .
H4 H 0.4288 0.9270 0.4958 0.071 Uiso 1 1 calc R . .
C5 C 0.3613(2) 0.8432(4) 0.4618(2) 0.0446(13) Uani 1 1 d . . .
H5 H 0.3533 0.8447 0.4929 0.054 Uiso 1 1 calc R . .
C6 C 0.32652(19) 0.7906(4) 0.41427(19) 0.0327(10) Uani 1 1 d . . .
C7 C 0.2782(2) 0.7352(4) 0.41354(18) 0.0310(10) Uani 1 1 d . . .
C8 C 0.2777(3) 0.6732(4) 0.4587(2) 0.0480(15) Uani 1 1 d . . .
H8 H 0.3082 0.6660 0.4897 0.058 Uiso 1 1 calc R . .
C9 C 0.2319(3) 0.6222(4) 0.4576(3) 0.060(2) Uani 1 1 d . . .
H9 H 0.2327 0.5784 0.4872 0.072 Uiso 1 1 calc R . .
C10 C 0.1863(3) 0.6352(4) 0.4141(3) 0.0532(17) Uani 1 1 d . . .
H10 H 0.1558 0.6038 0.4150 0.064 Uiso 1 1 calc R . .
C11 C 0.1851(2) 0.6946(4) 0.3689(2) 0.0380(12) Uani 1 1 d . . .
H11 H 0.1540 0.7028 0.3388 0.046 Uiso 1 1 calc R . .
C12 C 0.23104(18) 0.7426(3) 0.36889(18) 0.0264(9) Uani 1 1 d . . .
C13 C 0.11594(15) 0.6630(3) 0.10652(17) 0.0222(8) Uani 1 1 d . . .
C14 C 0.12919(16) 0.6675(3) 0.06117(18) 0.0241(9) Uani 1 1 d . . .
H14 H 0.1631 0.6507 0.0648 0.029 Uiso 1 1 calc R . .
C15 C 0.04492(17) 0.7201(4) 0.00742(19) 0.0308(10) Uani 1 1 d . . .
H15 H 0.0203 0.7398 -0.0267 0.037 Uiso 1 1 calc R . .
C16 C 0.03025(17) 0.7170(4) 0.0517(2) 0.0352(11) Uani 1 1 d . . .
H16 H -0.0038 0.7343 0.0472 0.042 Uiso 1 1 calc R . .
C17 C 0.06587(16) 0.6882(4) 0.10237(19) 0.0289(10) Uani 1 1 d . . .
H17 H 0.0567 0.6857 0.1328 0.035 Uiso 1 1 calc R . .
C18 C 0.28649(15) 0.5688(3) 0.16560(16) 0.0193(8) Uani 1 1 d . . .
C19 C 0.17187(15) 0.6222(3) -0.13205(17) 0.0210(8) Uani 1 1 d . . .
H19 H 0.2003 0.6321 -0.0993 0.025 Uiso 1 1 calc R . .
C20 C 0.08426(17) 0.6419(4) -0.18380(18) 0.0304(10) Uani 1 1 d . . .
H20 H 0.0513 0.6654 -0.1868 0.037 Uiso 1 1 calc R . .
C21 C 0.09002(17) 0.5937(4) -0.22880(19) 0.0307(10) Uani 1 1 d . . .
H21 H 0.0615 0.5868 -0.2616 0.037 Uiso 1 1 calc R . .
C22 C 0.32638(17) 0.5765(4) 0.21647(18) 0.0257(9) Uani 1 1 d . . .
H22 H 0.3195 0.5821 0.2482 0.031 Uiso 1 1 calc R . .
C23 C 0.14794(15) 0.9915(3) 0.11951(16) 0.0185(8) Uani 1 1 d . . .
C24 C 0.15701(15) 0.9675(3) 0.07234(17) 0.0211(8) Uani 1 1 d . . .
H24 H 0.1890 0.9375 0.0752 0.025 Uiso 1 1 calc R . .
C25 C 0.07454(17) 1.0316(4) 0.01941(19) 0.0305(10) Uani 1 1 d . . .
H25 H 0.0495 1.0472 -0.0150 0.037 Uiso 1 1 calc R . .
C26 C 0.06331(17) 1.0551(4) 0.06464(19) 0.0346(11) Uani 1 1 d . . .
H26 H 0.0310 1.0844 0.0608 0.042 Uiso 1 1 calc R . .
C27 C 0.10055(16) 1.0348(4) 0.11582(18) 0.0267(9) Uani 1 1 d . . .
H27 H 0.0939 1.0499 0.1472 0.032 Uiso 1 1 calc R . .
C28 C 0.32065(15) 0.9272(3) 0.17592(17) 0.0200(8) Uani 1 1 d . . .
C29 C 0.20298(16) 0.9398(3) -0.11900(17) 0.0215(8) Uani 1 1 d . . .
H29 H 0.2305 0.9429 -0.0851 0.026 Uiso 1 1 calc R . .
C30 C 0.11469(17) 0.9362(4) -0.17022(18) 0.0283(9) Uani 1 1 d . . .
H30 H 0.0806 0.9390 -0.1720 0.034 Uiso 1 1 calc R . .
C31 C 0.12307(17) 0.9245(4) -0.21836(18) 0.0283(9) Uani 1 1 d . . .
H31 H 0.0951 0.9175 -0.2516 0.034 Uiso 1 1 calc R . .
C32 C 0.36130(16) 0.9444(3) 0.22477(17) 0.0242(9) Uani 1 1 d . . .
H32 H 0.3565 0.9800 0.2540 0.029 Uiso 1 1 calc R . .
C33 C 0.0703(5) 0.1967(6) 0.7415(4) 0.107(4) Uani 1 1 d . . .
H33A H 0.0967 0.1823 0.7270 0.160 Uiso 1 1 calc R . .
H33B H 0.0377 0.1658 0.7171 0.160 Uiso 1 1 calc R . .
H33C H 0.0800 0.1616 0.7768 0.160 Uiso 1 1 calc R . .
N1 N 0.22848(13) 0.6659(3) 0.24601(14) 0.0217(7) Uani 1 1 d . . .
N2 N 0.21926(12) 0.7808(3) 0.15445(13) 0.0191(7) Uani 1 1 d . . .
N3 N 0.25782(13) 0.8868(3) 0.25236(14) 0.0198(7) Uani 1 1 d . . .
N4 N 0.09383(13) 0.6956(3) 0.01190(14) 0.0234(7) Uani 1 1 d . . .
N5 N 0.12462(13) 0.6560(3) -0.13559(14) 0.0252(7) Uani 1 1 d . . .
N6 N 0.12033(13) 0.9871(3) 0.02281(14) 0.0233(7) Uani 1 1 d . . .
N7 N 0.15369(14) 0.9437(3) -0.12121(15) 0.0255(8) Uani 1 1 d . . .
N9 N 0.50173(14) 0.6402(4) 0.35250(17) 0.0381(10) Uani 1 1 d . . .
O1 O 0.31048(11) 0.7300(2) 0.32209(11) 0.0233(6) Uani 1 1 d . . .
O2 O 0.22716(11) 0.8080(2) 0.32317(11) 0.0219(6) Uani 1 1 d . . .
O3 O 0.15121(10) 0.6303(2) 0.15798(12) 0.0245(6) Uani 1 1 d . . .
O4 O 0.23407(11) 0.5661(2) 0.15920(11) 0.0205(6) Uani 1 1 d . . .
O5 O 0.27051(10) 0.9675(2) 0.16704(11) 0.0198(6) Uani 1 1 d . . .
O6 O 0.18503(10) 0.9768(2) 0.17177(11) 0.0201(6) Uani 1 1 d . . .
O9 O 0.47886(16) 0.7267(4) 0.3292(2) 0.0681(13) Uani 1 1 d . . .
O10 O 0.48921(14) 0.5441(4) 0.32989(17) 0.0548(11) Uani 1 1 d . . .
O11 O 0.53759(12) 0.6447(3) 0.39950(13) 0.0388(8) Uani 1 1 d . . .
O12 O 0.05758(18) 0.1289(4) 0.90037(17) 0.0577(11) Uani 1 1 d G . .
H12A H 0.0332 0.0870 0.8796 0.087 Uiso 1 1 d G . .
H12B H 0.0576 0.1914 0.8843 0.087 Uiso 1 1 d G . .
O13 O 0.06514(18) 0.3121(4) 0.7465(2) 0.0713(14) Uani 1 1 d . . .
H13 H 0.0399 0.3247 0.7546 0.107 Uiso 1 1 calc R . .
P1 P 0.25463(4) 0.77283(8) 0.28275(4) 0.0195(2) Uani 1 1 d . . .
P2 P 0.21054(4) 0.66799(8) 0.18234(4) 0.0189(2) Uani 1 1 d . . .
P3 P 0.23418(4) 0.89516(8) 0.18852(4) 0.0179(2) Uani 1 1 d . . .
N8 N 0.2500 0.7500 0.0000 0.0371(14) Uani 1 2 d S . .
O7 O 0.2847(2) 0.8350(6) -0.0003(3) 0.0324(14) Uani 0.50 1 d P A -1
O8A O 0.2331(3) 0.8435(6) 0.0088(3) 0.0412(17) Uani 0.50 1 d P A -1
O8B O 0.2127(3) 0.7746(8) 0.0051(3) 0.048(2) Uani 0.50 1 d P A -1
C34 C 0.0318(5) 0.3308(10) 0.8369(6) 0.053(4) Uani 0.50 1 d PDU . .
O18 O 0.0249(3) 0.5505(6) 0.8983(3) 0.0457(18) Uani 0.50 1 d PD . .
C37 C -0.0047(11) 0.468(3) 0.8360(13) 0.106(4) Uani 0.50 1 d PDU B 1
C36 C 0.0571(16) 0.447(3) 0.9105(7) 0.105(5) Uani 0.50 1 d PDU B 1
O15 O -0.0040(7) 0.4476(19) 0.8251(8) 0.106(4) Uani 0.50 1 d PDU B 2
O16 O 0.0637(10) 0.4633(17) 0.9090(6) 0.105(5) Uani 0.50 1 d PDU B 2
O14 O 0.0563(5) 0.3414(7) 0.8434(4) 0.060(3) Uani 0.50 1 d PDU B .
N10 N 0.0388(3) 0.4194(8) 0.8620(3) 0.134(3) Uani 1 1 d DU B .

loop_
_atom_site_aniso_label
_atom_site_aniso_U_11
_atom_site_aniso_U_22
_atom_site_aniso_U_33
_atom_site_aniso_U_23
_atom_site_aniso_U_13
_atom_site_aniso_U_12
Ag1 0.03076(19) 0.0363(2) 0.0278(2) -0.00132(14) 0.01871(15) 0.00556(14)
Ag2 0.02529(19) 0.0456(2) 0.02368(19) -0.00579(14) 0.01541(14) -0.00303(14)
C1 0.028(2) 0.022(2) 0.024(2) 0.0004(17) 0.0042(18) 0.0058(17)
C2 0.033(2) 0.027(2) 0.044(3) 0.012(2) 0.004(2) 0.007(2)
C3 0.031(3) 0.028(3) 0.068(4) 0.004(3) -0.008(3) 0.001(2)
C4 0.057(4) 0.033(3) 0.054(4) -0.009(3) -0.018(3) 0.019(3)
C5 0.052(3) 0.034(3) 0.033(3) -0.004(2) -0.001(2) 0.016(3)
C6 0.041(3) 0.024(2) 0.027(2) 0.0018(19) 0.007(2) 0.015(2)
C7 0.053(3) 0.020(2) 0.027(2) 0.0015(18) 0.023(2) 0.010(2)
C8 0.094(4) 0.031(3) 0.032(3) 0.008(2) 0.039(3) 0.025(3)
C9 0.130(6) 0.021(2) 0.070(4) 0.015(3) 0.085(5) 0.019(3)
C10 0.095(5) 0.026(3) 0.072(4) -0.007(3) 0.070(4) -0.007(3)
C11 0.057(3) 0.028(2) 0.048(3) -0.015(2) 0.041(3) -0.011(2)
C12 0.043(3) 0.021(2) 0.025(2) 0.0010(17) 0.025(2) 0.0052(19)
C13 0.0204(19) 0.0199(19) 0.030(2) -0.0061(17) 0.0136(17) -0.0057(16)
C14 0.0199(19) 0.026(2) 0.032(2) -0.0063(18) 0.0150(18) 0.0007(17)
C15 0.020(2) 0.042(3) 0.031(2) -0.005(2) 0.0105(18) 0.0000(19)
C16 0.018(2) 0.054(3) 0.039(3) -0.009(2) 0.017(2) -0.002(2)
C17 0.023(2) 0.040(3) 0.030(2) -0.007(2) 0.0183(19) -0.0073(19)
C18 0.0207(19) 0.0140(18) 0.026(2) 0.0019(16) 0.0115(17) 0.0004(15)
C19 0.0207(19) 0.022(2) 0.022(2) 0.0018(16) 0.0098(16) -0.0004(16)
C20 0.023(2) 0.038(2) 0.032(2) 0.003(2) 0.0125(19) 0.0072(19)
C21 0.022(2) 0.042(3) 0.027(2) 0.000(2) 0.0075(18) 0.0011(19)
C22 0.029(2) 0.029(2) 0.025(2) 0.0020(18) 0.0164(19) 0.0005(18)
C23 0.0161(18) 0.0197(19) 0.022(2) -0.0015(16) 0.0096(16) -0.0026(15)
C24 0.0175(19) 0.024(2) 0.025(2) -0.0009(16) 0.0115(17) -0.0006(16)
C25 0.018(2) 0.047(3) 0.025(2) -0.005(2) 0.0072(18) 0.0030(19)
C26 0.015(2) 0.056(3) 0.033(3) -0.008(2) 0.0099(19) 0.006(2)
C27 0.019(2) 0.036(2) 0.026(2) -0.0070(19) 0.0099(18) 0.0024(17)
C28 0.0212(19) 0.0158(18) 0.028(2) 0.0015(16) 0.0150(17) 0.0002(15)
C29 0.023(2) 0.023(2) 0.020(2) 0.0010(16) 0.0097(17) 0.0015(16)
C30 0.021(2) 0.037(2) 0.031(2) 0.004(2) 0.0139(18) 0.0019(18)
C31 0.025(2) 0.034(2) 0.025(2) 0.0008(19) 0.0087(18) 0.0026(19)
C32 0.027(2) 0.026(2) 0.023(2) -0.0018(17) 0.0133(18) -0.0008(17)
C33 0.191(11) 0.051(5) 0.093(7) -0.012(4) 0.070(7) -0.007(5)
N1 0.0269(17) 0.0174(16) 0.0254(19) 0.0026(14) 0.0153(15) 0.0018(14)
N2 0.0210(16) 0.0188(16) 0.0215(18) -0.0006(14) 0.0126(14) 0.0018(13)
N3 0.0234(17) 0.0155(16) 0.0247(18) -0.0017(13) 0.0138(14) -0.0005(13)
N4 0.0192(16) 0.0287(19) 0.0258(19) -0.0071(15) 0.0125(15) -0.0029(14)
N5 0.0246(17) 0.0270(18) 0.0258(19) 0.0028(15) 0.0115(15) 0.0062(15)
N6 0.0164(16) 0.0316(19) 0.0223(18) -0.0029(15) 0.0076(14) -0.0015(14)
N7 0.0226(18) 0.034(2) 0.0243(19) -0.0001(15) 0.0134(15) -0.0006(15)
N9 0.0184(18) 0.062(3) 0.039(2) 0.008(2) 0.0162(18) -0.0041(19)
O1 0.0233(14) 0.0248(15) 0.0238(15) 0.0018(12) 0.0113(12) 0.0031(12)
O2 0.0255(14) 0.0230(14) 0.0238(15) 0.0000(11) 0.0168(12) 0.0044(11)
O3 0.0209(14) 0.0280(15) 0.0299(16) -0.0004(13) 0.0158(13) -0.0039(12)
O4 0.0217(14) 0.0202(13) 0.0247(15) -0.0002(11) 0.0147(12) 0.0006(11)
O5 0.0195(14) 0.0190(13) 0.0246(15) 0.0023(11) 0.0124(12) 0.0018(11)
O6 0.0193(14) 0.0242(14) 0.0191(14) 0.0007(11) 0.0100(11) 0.0050(11)
O9 0.037(2) 0.085(3) 0.081(3) 0.035(3) 0.020(2) 0.012(2)
O10 0.0299(19) 0.082(3) 0.054(2) -0.021(2) 0.0184(18) -0.0161(19)
O11 0.0260(16) 0.058(2) 0.0334(19) -0.0021(17) 0.0124(14) -0.0046(16)
O12 0.072(3) 0.052(2) 0.059(3) 0.003(2) 0.036(2) 0.012(2)
O13 0.056(3) 0.054(3) 0.109(4) 0.010(2) 0.036(3) 0.007(2)
P1 0.0219(5) 0.0195(5) 0.0213(5) 0.0010(4) 0.0131(4) 0.0026(4)
P2 0.0194(5) 0.0192(5) 0.0227(5) -0.0004(4) 0.0131(4) 0.0004(4)
P3 0.0181(5) 0.0184(5) 0.0207(5) 0.0007(4) 0.0114(4) 0.0015(4)
N8 0.041(4) 0.040(4) 0.024(3) -0.006(3) 0.005(3) 0.005(3)
O7 0.029(3) 0.039(4) 0.028(3) 0.002(3) 0.011(3) -0.003(3)
O8A 0.050(5) 0.030(4) 0.040(4) -0.006(3) 0.013(4) 0.013(4)
O8B 0.026(4) 0.061(6) 0.067(6) -0.007(4) 0.027(4) 0.001(4)
C34 0.043(6) 0.063(8) 0.055(7) -0.011(6) 0.020(6) -0.024(6)
O18 0.043(4) 0.057(5) 0.043(4) -0.016(4) 0.023(4) -0.009(4)
C37 0.089(5) 0.106(6) 0.108(7) 0.016(5) 0.022(5) -0.001(4)
C36 0.107(7) 0.115(7) 0.080(5) -0.002(4) 0.021(4) -0.033(6)
O15 0.089(5) 0.106(6) 0.108(7) 0.016(5) 0.022(5) -0.001(4)
O16 0.107(7) 0.115(7) 0.080(5) -0.002(4) 0.021(4) -0.033(6)
O14 0.096(7) 0.030(4) 0.050(5) -0.012(4) 0.022(5) -0.030(5)
N10 0.103(6) 0.164(7) 0.124(7) 0.061(6) 0.030(5) -0.008(6)

loop_
_atom_type_symbol
_atom_type_description
_atom_type_scat_dispersion_real
_atom_type_scat_dispersion_imag
_atom_type_scat_source
C C 0.0033 0.0016 'International Tables Vol C Tables 4.2.6.8 and 6.1.1.4'
H H 0.0000 0.0000 'International Tables Vol C Tables 4.2.6.8 and 6.1.1.4'
N N 0.0061 0.0033 'International Tables Vol C Tables 4.2.6.8 and 6.1.1.4'
O O 0.0106 0.0060 'International Tables Vol C Tables 4.2.6.8 and 6.1.1.4'
P P 0.1023 0.0942 'International Tables Vol C Tables 4.2.6.8 and 6.1.1.4'
Ag Ag -0.8971 1.1015 'International Tables Vol C Tables 4.2.6.8 and 6.1.1.4'

loop_
_geom_angle_atom_site_label_1
_geom_angle_atom_site_label_2
_geom_angle_atom_site_label_3
_geom_angle
_geom_angle_site_symmetry_1
_geom_angle_site_symmetry_3
N4 Ag1 Ag2 90.27(9) . .
N4 Ag1 N5 169.49(13) . .
N5 Ag1 Ag2 100.24(10) . .
N6 Ag2 Ag1 97.91(9) . .
N7 Ag2 Ag1 87.01(9) . .
N7 Ag2 N6 174.61(13) . .
C2 C1 O1 116.8(4) . .
C6 C1 C2 123.4(4) . .
C6 C1 O1 119.4(4) . .
C1 C2 H2 121.2 . .
C1 C2 C3 117.6(5) . .
C3 C2 H2 121.2 . .
C2 C3 H3 119.4 . .
C4 C3 C2 121.2(6) . .
C4 C3 H3 119.4 . .
C3 C4 H4 120.3 . .
C5 C4 C3 119.4(5) . .
C5 C4 H4 120.3 . .
C4 C5 H5 118.9 . .
C4 C5 C6 122.2(6) . .
C6 C5 H5 118.9 . .
C1 C6 C5 116.1(5) . .
C1 C6 C7 122.7(4) . .
C5 C6 C7 121.2(5) . .
C8 C7 C6 121.1(5) . .
C12 C7 C6 122.5(4) . .
C12 C7 C8 116.4(5) . .
C7 C8 H8 119.7 . .
C9 C8 C7 120.5(6) . .
C9 C8 H8 119.7 . .
C8 C9 H9 119.4 . .
C10 C9 C8 121.3(5) . .
C10 C9 H9 119.4 . .
C9 C10 H10 120.0 . .
C9 C10 C11 120.0(6) . .
C11 C10 H10 120.0 . .
C10 C11 H11 120.4 . .
C10 C11 C12 119.1(6) . .
C12 C11 H11 120.4 . .
C7 C12 C11 122.6(4) . .
C7 C12 O2 120.3(4) . .
C11 C12 O2 116.9(4) . .
C14 C13 C17 120.8(4) . .
C14 C13 O3 122.5(3) . .
C17 C13 O3 116.7(4) . .
C13 C14 H14 119.5 . .
N4 C14 C13 120.9(4) . .
N4 C14 H14 119.5 . .
C16 C15 H15 119.0 . .
N4 C15 H15 119.0 . .
N4 C15 C16 122.1(4) . .
C15 C16 H16 120.0 . .
C17 C16 C15 120.0(4) . .
C17 C16 H16 120.0 . .
C13 C17 H17 121.3 . .
C16 C17 C13 117.5(4) . .
C16 C17 H17 121.3 . .
C22 C18 O4 122.1(3) . .
C29 C18 C22 120.8(4) 7_565 .
C29 C18 O4 117.0(4) 7_565 .
C28 C19 H19 119.3 7_565 .
N5 C19 H19 119.3 . .
N5 C19 C28 121.4(4) . 7_565
C21 C20 H20 118.7 . .
N5 C20 H20 118.7 . .
N5 C20 C21 122.5(4) . .
C20 C21 H21 120.2 . .
C20 C21 C32 119.6(4) . 7_565
C32 C21 H21 120.2 7_565 .
C18 C22 H22 121.3 . .
C18 C22 C31 117.5(4) . 7_565
C31 C22 H22 121.3 7_565 .
C27 C23 C24 120.2(4) . .
C27 C23 O6 116.5(3) . .
O6 C23 C24 123.3(3) . .
C23 C24 H24 119.6 . .
N6 C24 C23 120.8(4) . .
N6 C24 H24 119.6 . .
C26 C25 H25 118.6 . .
N6 C25 H25 118.6 . .
N6 C25 C26 122.7(4) . .
C25 C26 H26 120.5 . .
C25 C26 C27 119.1(4) . .
C27 C26 H26 120.5 . .
C23 C27 H27 120.8 . .
C26 C27 C23 118.4(4) . .
C26 C27 H27 120.8 . .
C19 C28 O5 117.2(4) 7_565 .
C32 C28 C19 121.4(4) . 7_565
C32 C28 O5 121.2(3) . .
C18 C29 H29 119.3 7_565 .
N7 C29 C18 121.4(4) . 7_565
N7 C29 H29 119.3 . .
C31 C30 H30 118.7 . .
N7 C30 H30 118.7 . .
N7 C30 C31 122.6(4) . .
C22 C31 H31 120.4 7_565 .
C30 C31 C22 119.2(4) . 7_565
C30 C31 H31 120.4 . .
C21 C32 H32 121.5 7_565 .
C28 C32 C21 117.0(4) . 7_565
C28 C32 H32 121.5 . .
H33A C33 H33B 109.5 . .
H33A C33 H33C 109.5 . .
H33B C33 H33C 109.5 . .
O13 C33 H33A 109.5 . .
O13 C33 H33B 109.5 . .
O13 C33 H33C 109.5 . .
P2 N1 P1 122.0(2) . .
P2 N2 P3 120.3(2) . .
P3 N3 P1 121.2(2) . .
C14 N4 Ag1 122.4(3) . .
C14 N4 C15 118.7(4) . .
C15 N4 Ag1 118.8(3) . .
C19 N5 Ag1 119.6(3) . .
C19 N5 C20 118.0(4) . .
C20 N5 Ag1 120.6(3) . .
C24 N6 Ag2 121.4(3) . .
C24 N6 C25 118.8(4) . .
C25 N6 Ag2 119.7(3) . .
C29 N7 Ag2 123.2(3) . .
C30 N7 Ag2 118.4(3) . .
C30 N7 C29 118.4(4) . .
O9 N9 O10 120.5(4) . .
O9 N9 O11 121.2(5) . .
O11 N9 O10 118.3(4) . .
C1 O1 P1 121.6(3) . .
C12 O2 P1 122.5(2) . .
C13 O3 P2 123.7(2) . .
C18 O4 P2 119.6(2) . .
C28 O5 P3 118.9(2) . .
C23 O6 P3 126.1(2) . .
H12A O12 H12B 109.5 . .
C33 O13 H13 109.5 . .
N3 P1 N1 117.67(18) . .
N3 P1 O1 111.94(17) . .
O1 P1 N1 104.69(16) . .
O2 P1 N1 113.22(17) . .
O2 P1 N3 104.63(16) . .
O2 P1 O1 104.01(15) . .
N1 P2 N2 118.12(18) . .
N1 P2 O3 106.87(17) . .
N1 P2 O4 112.98(16) . .
N2 P2 O3 111.39(17) . .
N2 P2 O4 107.36(16) . .
O3 P2 O4 98.38(15) . .
N2 P3 O6 110.19(16) . .
N3 P3 N2 118.07(17) . .
N3 P3 O5 110.91(17) . .
N3 P3 O6 107.68(16) . .
O5 P3 N2 108.68(16) . .
O5 P3 O6 99.76(14) . .
O7 N8 O7 179.996(1) . 7_565
O8A N8 O7 71.0(5) 7_565 7_565
O8A N8 O7 109.0(5) . 7_565
O8A N8 O7 109.0(5) 7_565 .
O8A N8 O7 71.0(5) . .
O8A N8 O8A 179.995(2) . 7_565
O8B N8 O7 61.2(5) 7_565 .
O8B N8 O7 118.8(5) . .
O8B N8 O7 61.2(5) . 7_565
O8B N8 O7 118.8(5) 7_565 7_565
O8B N8 O8A 47.9(5) 7_565 7_565
O8B N8 O8A 132.1(5) . 7_565
O8B N8 O8A 132.1(5) 7_565 .
O8B N8 O8A 47.9(5) . .
O8B N8 O8B 180.0(8) 7_565 .
N8 O7 O8A 50.3(3) . .
N8 O8A O7 58.7(4) . .
O8B O8A N8 59.4(6) . .
O8B O8A O7 117.9(8) . .
O8A O8B N8 72.7(6) . .
O15 C34 C37 9.4(15) . .
O14 C34 C37 109.9(17) . .
O14 C34 O15 113(2) . .
O14 C34 N10 75.8(11) . .
N10 C34 C37 41.3(7) . .
N10 C34 O15 49.3(8) . .
C36 O18 C37 77.3(8) . .
O16 O18 C37 80.9(7) . .
O16 O18 C36 11(3) . .
O18 C37 C34 112.9(9) . .
N10 C37 C34 39.0(6) . .
N10 C37 O18 75.0(10) . .
N10 C36 O18 90.6(10) . .
N10 O15 C34 46.7(7) . .
N10 O16 O18 90.5(11) . .
C34 O14 N10 73.4(11) . .
C34 N10 C37 99.7(12) . .
C34 N10 C36 135.4(17) . .
C34 N10 O15 84.0(14) . .
C34 N10 O16 142.6(13) . .
C34 N10 O14 30.8(7) . .
C37 N10 O16 113.4(16) . .
C36 N10 C37 112.4(17) . .
C36 N10 O15 129.4(18) . .
C36 N10 O16 13(4) . .
O15 N10 C37 17.2(19) . .
O15 N10 O16 130.4(15) . .
O14 N10 C37 123.9(14) . .
O14 N10 C36 122.8(13) . .
O14 N10 O15 106.7(13) . .
O14 N10 O16 122.7(13) . .

loop_
_geom_bond_atom_site_label_1
_geom_bond_atom_site_label_2
_geom_bond_distance
_geom_bond_site_symmetry_2
Ag1 Ag2 3.1993(5) .
Ag1 N4 2.166(3) .
Ag1 N5 2.167(3) .
Ag2 N6 2.138(3) .
Ag2 N7 2.137(3) .
C1 C2 1.381(7) .
C1 C6 1.379(7) .
C1 O1 1.412(5) .
C2 H2 0.9300 .
C2 C3 1.388(7) .
C3 H3 0.9300 .
C3 C4 1.372(9) .
C4 H4 0.9300 .
C4 C5 1.364(9) .
C5 H5 0.9300 .
C5 C6 1.405(7) .
C6 C7 1.485(7) .
C7 C8 1.403(6) .
C7 C12 1.392(7) .
C8 H8 0.9300 .
C8 C9 1.396(9) .
C9 H9 0.9300 .
C9 C10 1.356(10) .
C10 H10 0.9300 .
C10 C11 1.373(8) .
C11 H11 0.9300 .
C11 C12 1.395(7) .
C12 O2 1.401(5) .
C13 C14 1.380(6) .
C13 C17 1.383(6) .
C13 O3 1.394(5) .
C14 H14 0.9300 .
C14 N4 1.340(6) .
C15 H15 0.9300 .
C15 C16 1.376(6) .
C15 N4 1.348(5) .
C16 H16 0.9300 .
C16 C17 1.371(7) .
C17 H17 0.9300 .
C18 C22 1.382(6) .
C18 C29 1.371(6) 7_565
C18 O4 1.399(5) .
C19 H19 0.9300 .
C19 C28 1.380(6) 7_565
C19 N5 1.339(5) .
C20 H20 0.9300 .
C20 C21 1.379(6) .
C20 N5 1.349(6) .
C21 H21 0.9300 .
C21 C32 1.388(6) 7_565
C22 H22 0.9300 .
C22 C31 1.383(6) 7_565
C23 C24 1.390(5) .
C23 C27 1.378(5) .
C23 O6 1.384(5) .
C24 H24 0.9300 .
C24 N6 1.337(5) .
C25 H25 0.9300 .
C25 C26 1.372(6) .
C25 N6 1.345(5) .
C26 H26 0.9300 .
C26 C27 1.375(6) .
C27 H27 0.9300 .
C28 C19 1.380(6) 7_565
C28 C32 1.368(6) .
C28 O5 1.403(5) .
C29 C18 1.371(6) 7_565
C29 H29 0.9300 .
C29 N7 1.347(5) .
C30 H30 0.9300 .
C30 C31 1.382(6) .
C30 N7 1.338(6) .
C31 C22 1.383(6) 7_565
C31 H31 0.9300 .
C32 C21 1.388(6) 7_565
C32 H32 0.9300 .
C33 H33A 0.9600 .
C33 H33B 0.9600 .
C33 H33C 0.9600 .
C33 O13 1.380(8) .
N1 P1 1.589(3) .
N1 P2 1.562(4) .
N2 P2 1.583(3) .
N2 P3 1.586(3) .
N3 P1 1.585(3) .
N3 P3 1.563(3) .
N9 O9 1.234(6) .
N9 O10 1.266(6) .
N9 O11 1.263(5) .
O1 P1 1.585(3) .
O2 P1 1.583(3) .
O3 P2 1.586(3) .
O4 P2 1.595(3) .
O5 P3 1.580(3) .
O6 P3 1.588(3) .
O12 H12A 0.8495 .
O12 H12B 0.8501 .
O13 H13 0.8200 .
N8 O7 1.391(6) 7_565
N8 O7 1.391(6) .
N8 O8A 1.254(6) .
N8 O8A 1.254(6) 7_565
N8 O8B 1.130(7) .
N8 O8B 1.130(7) 7_565
O7 O8A 1.540(10) .
O8A O8B 0.975(10) .
C34 C37 1.900(16) .
C34 O15 1.66(2) .
C34 O14 0.649(14) .
C34 N10 1.213(7) .
O18 C37 1.82(2) .
O18 C36 1.478(14) .
O18 O16 1.44(2) .
C37 N10 1.273(11) .
C36 N10 1.228(11) .
O15 N10 1.262(10) .
O16 N10 1.278(10) .
O14 N10 1.227(10) .

loop_
_geom_torsion_atom_site_label_1
_geom_torsion_atom_site_label_2
_geom_torsion_atom_site_label_3
_geom_torsion_atom_site_label_4
_geom_torsion
_geom_torsion_site_symmetry_1
_geom_torsion_site_symmetry_4
Ag1 Ag2 N6 C24 83.4(3) . .
Ag1 Ag2 N6 C25 -100.3(3) . .
Ag1 Ag2 N7 C29 -101.5(3) . .
Ag1 Ag2 N7 C30 77.3(3) . .
Ag2 Ag1 N4 C14 -96.9(3) . .
Ag2 Ag1 N4 C15 87.3(3) . .
Ag2 Ag1 N5 C19 92.6(3) . .
Ag2 Ag1 N5 C20 -102.7(3) . .
C1 C2 C3 C4 0.6(7) . .
C1 C6 C7 C8 139.4(5) . .
C1 C6 C7 C12 -41.4(6) . .
C1 O1 P1 N1 -164.3(3) . .
C1 O1 P1 N3 67.1(3) . .
C1 O1 P1 O2 -45.3(3) . .
C2 C1 C6 C5 0.8(6) . .
C2 C1 C6 C7 -177.4(4) . .
C2 C1 O1 P1 -113.9(4) . .
C2 C3 C4 C5 0.2(8) . .
C3 C4 C5 C6 -0.6(8) . .
C4 C5 C6 C1 0.1(7) . .
C4 C5 C6 C7 178.3(4) . .
C5 C6 C7 C8 -38.6(6) . .
C5 C6 C7 C12 140.6(4) . .
C6 C1 C2 C3 -1.2(7) . .
C6 C1 O1 P1 72.6(5) . .
C6 C7 C8 C9 179.6(4) . .
C6 C7 C12 C11 -177.3(4) . .
C6 C7 C12 O2 -2.7(6) . .
C7 C8 C9 C10 -3.0(7) . .
C7 C12 O2 P1 69.6(5) . .
C8 C7 C12 C11 1.9(6) . .
C8 C7 C12 O2 176.5(4) . .
C8 C9 C10 C11 3.4(8) . .
C9 C10 C11 C12 -1.1(7) . .
C10 C11 C12 C7 -1.6(7) . .
C10 C11 C12 O2 -176.4(4) . .
C11 C12 O2 P1 -115.6(4) . .
C12 C7 C8 C9 0.3(6) . .
C12 O2 P1 N1 70.9(4) . .
C12 O2 P1 N3 -159.8(3) . .
C12 O2 P1 O1 -42.2(3) . .
C13 C14 N4 Ag1 -175.5(3) . .
C13 C14 N4 C15 0.3(6) . .
C13 O3 P2 N1 153.3(3) . .
C13 O3 P2 N2 23.0(3) . .
C13 O3 P2 O4 -89.5(3) . .
C14 C13 C17 C16 0.3(6) . .
C14 C13 O3 P2 40.7(5) . .
C15 C16 C17 C13 -0.1(7) . .
C16 C15 N4 Ag1 175.9(4) . .
C16 C15 N4 C14 -0.1(6) . .
C17 C13 C14 N4 -0.4(6) . .
C17 C13 O3 P2 -141.1(3) . .
C18 C29 N7 Ag2 -179.4(3) 7_565 .
C18 C29 N7 C30 1.7(6) 7_565 .
C18 O4 P2 N1 -74.4(3) . .
C18 O4 P2 N2 57.6(3) . .
C18 O4 P2 O3 173.2(3) . .
C19 C28 C32 C21 -2.3(6) 7_565 7_565
C19 C28 O5 P3 102.7(4) 7_565 .
C21 C20 N5 Ag1 -164.6(4) . .
C21 C20 N5 C19 0.3(6) . .
C22 C18 O4 P2 57.9(4) . .
C23 C24 N6 Ag2 177.0(3) . .
C23 C24 N6 C25 0.7(6) . .
C23 O6 P3 N2 -38.1(3) . .
C23 O6 P3 N3 -168.1(3) . .
C23 O6 P3 O5 76.1(3) . .
C24 C23 C27 C26 -1.1(6) . .
C24 C23 O6 P3 -22.3(5) . .
C25 C26 C27 C23 0.1(7) . .
C26 C25 N6 Ag2 -178.1(4) . .
C26 C25 N6 C24 -1.8(7) . .
C27 C23 C24 N6 0.8(6) . .
C27 C23 O6 P3 159.2(3) . .
C28 C19 N5 Ag1 164.3(3) 7_565 .
C28 C19 N5 C20 -0.8(6) 7_565 .
C28 O5 P3 N2 -67.4(3) . .
C28 O5 P3 N3 64.0(3) . .
C28 O5 P3 O6 177.3(3) . .
C29 C18 C22 C31 0.1(6) 7_565 7_565
C29 C18 O4 P2 -123.8(3) 7_565 .
C31 C30 N7 Ag2 -178.9(3) . .
C31 C30 N7 C29 0.0(6) . .
C32 C28 O5 P3 -82.4(4) . .
N4 Ag1 Ag2 N6 0.16(12) . .
N4 Ag1 Ag2 N7 177.96(13) . .
N4 Ag1 N5 C19 -89.7(8) . .
N4 Ag1 N5 C20 75.0(8) . .
N4 C15 C16 C17 0.0(7) . .
N5 Ag1 Ag2 N6 179.75(12) . .
N5 Ag1 Ag2 N7 -2.44(13) . .
N5 Ag1 N4 C14 85.3(8) . .
N5 Ag1 N4 C15 -90.5(8) . .
N5 C20 C21 C32 1.4(7) . 7_565
N6 Ag2 N7 C29 54.6(15) . .
N6 Ag2 N7 C30 -126.5(14) . .
N6 C25 C26 C27 1.4(7) . .
N7 Ag2 N6 C24 -72.5(15) . .
N7 Ag2 N6 C25 103.8(14) . .
N7 C30 C31 C22 -1.8(7) . 7_565
O1 C1 C2 C3 -174.3(4) . .
O1 C1 C6 C5 173.7(4) . .
O1 C1 C6 C7 -4.4(6) . .
O3 C13 C14 N4 177.7(3) . .
O3 C13 C17 C16 -177.9(4) . .
O4 C18 C22 C31 178.3(4) . 7_565
O5 C28 C32 C21 -176.9(4) . 7_565
O6 C23 C24 N6 -177.7(3) . .
O6 C23 C27 C26 177.4(4) . .
P1 N1 P2 N2 0.2(3) . .
P1 N1 P2 O3 -126.2(2) . .
P1 N1 P2 O4 126.7(2) . .
P1 N3 P3 N2 -14.6(3) . .
P1 N3 P3 O5 -140.9(2) . .
P1 N3 P3 O6 110.9(2) . .
P2 N1 P1 N3 5.1(3) . .
P2 N1 P1 O1 -119.9(2) . .
P2 N1 P1 O2 127.4(2) . .
P2 N2 P3 N3 20.1(3) . .
P2 N2 P3 O5 147.5(2) . .
P2 N2 P3 O6 -104.2(2) . .
P3 N2 P2 N1 -13.0(3) . .
P3 N2 P2 O3 111.3(2) . .
P3 N2 P2 O4 -142.1(2) . .
P3 N3 P1 N1 2.3(3) . .
P3 N3 P1 O1 123.6(2) . .
P3 N3 P1 O2 -124.3(2) . .
N8 O7 O8A O8B -4.1(8) . .
O7 N8 O7 O8A -8.8(4) 7_565 .
O7 N8 O8A O7 180.0 7_565 .
O7 N8 O8A O8B -4.3(8) 7_565 .
O7 N8 O8A O8B 175.7(8) . .
O7 N8 O8B O8A 175.4(9) 7_565 .
O7 N8 O8B O8A -4.6(9) . .
O7 O8A O8B N8 4.1(8) . .
O8A N8 O7 O8A 180.0 7_565 .
O8A N8 O8A O7 -60.4(9) 7_565 .
O8A N8 O8A O8B 115.3(14) 7_565 .
O8A N8 O8B O8A -180.0 7_565 .
O8B N8 O7 O8A 3.6(7) . .
O8B N8 O7 O8A -176.4(7) 7_565 .
O8B N8 O8A O7 -175.7(8) . .
O8B N8 O8A O7 4.3(8) 7_565 .
O8B N8 O8A O8B 180.0 7_565 .
O8B N8 O8B O8A 179.5(6) 7_565 .
C34 C37 N10 C36 -148(3) . .
C34 C37 N10 O15 25(13) . .
C34 C37 N10 O16 -162(3) . .
C34 C37 N10 O14 20.8(16) . .
C34 O15 N10 C37 -155(13) . .
C34 O15 N10 C36 -147(4) . .
C34 O15 N10 O16 -164(3) . .
C34 O15 N10 O14 21.1(12) . .
C34 O14 N10 C37 -43(4) . .
C34 O14 N10 C36 125(4) . .
C34 O14 N10 O15 -44(3) . .
C34 O14 N10 O16 140(3) . .
O18 C37 N10 C34 165.9(12) . .
O18 C37 N10 C36 18(3) . .
O18 C37 N10 O15 -169(13) . .
O18 C37 N10 O16 4(3) . .
O18 C37 N10 O14 -173.3(12) . .
O18 C36 N10 C34 -153.5(15) . .
O18 C36 N10 C37 -21(4) . .
O18 C36 N10 O15 -24(5) . .
O18 C36 N10 O16 76(6) . .
O18 C36 N10 O14 169.7(12) . .
O18 O16 N10 C34 -154.7(19) . .
O18 O16 N10 C37 -5(3) . .
O18 O16 N10 C36 -93(8) . .
O18 O16 N10 O15 -2(3) . .
O18 O16 N10 O14 172.5(11) . .
C37 C34 O15 N10 30(14) . .
C37 C34 O14 N10 23.8(17) . .
C37 C34 N10 C36 136(4) . .
C37 C34 N10 O15 -7(4) . .
C37 C34 N10 O16 152(4) . .
C37 C34 N10 O14 -145(3) . .
C37 O18 C36 N10 14(3) . .
C37 O18 O16 N10 3(2) . .
C36 O18 C37 C34 -4(3) . .
C36 O18 C37 N10 -14(3) . .
C36 O18 O16 N10 73(4) . .
O15 C34 C37 O18 -160(17) . .
O15 C34 C37 N10 -145(17) . .
O15 C34 O14 N10 33.5(15) . .
O15 C34 N10 C37 7(4) . .
O15 C34 N10 C36 143(4) . .
O15 C34 N10 O16 159(3) . .
O15 C34 N10 O14 -138(3) . .
O16 O18 C37 C34 6(3) . .
O16 O18 C37 N10 -3(2) . .
O16 O18 C36 N10 -94(7) . .
O14 C34 C37 O18 -51(4) . .
O14 C34 C37 N10 -36(3) . .
O14 C34 O15 N10 -45(2) . .
O14 C34 N10 C37 145(3) . .
O14 C34 N10 C36 -79(4) . .
O14 C34 N10 O15 138(3) . .
O14 C34 N10 O16 -63(4) . .
N10 C34 C37 O18 -14.8(13) . .
